data_7128742
loop_
_publ_author_name
'Miyazawa, Takeshi'
'Fitzgerald, Brendan J.'
'Keatinge-Clay, Adrian T'

_publ_section_title
;
 Preparative production of an enantiomeric pair by engineered polyketide
 synthases.
;
_journal_issue 70
_journal_name_full 'Chemical communications (Cambridge, England)'
_journal_page_first 8762
_journal_page_last 8765
_journal_paper_doi 10.1039/d1cc03073f
_journal_volume 57
_journal_year 2021
_chemical_absolute_configuration ad
_chemical_formula_moiety 'C9 H14 O3'
_chemical_formula_sum 'C9 H14 O3'
_chemical_formula_weight 170.20
_space_group_crystal_system orthorhombic
_space_group_IT_number 19
_space_group_name_Hall 'P 2ac 2ab'
_space_group_name_H-M_alt 'P 21 21 21'
_atom_sites_solution_hydrogens mixed
_audit_block_doi 10.5517/ccdc.csd.cc27j6dd
_audit_creation_date 2021-03-11
_audit_creation_method
;
Olex2 1.3
(compiled 2020.11.12 svn.r5f609507 for OlexSys, GUI svn.r6272)
;
_audit_update_record
;
2021-03-17 deposited with the CCDC.	2021-08-05 downloaded from the CCDC.
;
_cell_angle_alpha 90
_cell_angle_beta 90
_cell_angle_gamma 90
_cell_formula_units_Z 4
_cell_length_a 7.6080(2)
_cell_length_b 9.2035(3)
_cell_length_c 13.3936(3)
_cell_measurement_reflns_used 6196
_cell_measurement_temperature 100.02(10)
_cell_measurement_theta_max 73.2220
_cell_measurement_theta_min 4.8020
_cell_volume 937.82(4)
_computing_cell_refinement 'CrysAlisPro 1.171.41.70a (Rigaku OD, 2020)'
_computing_data_collection 'CrysAlisPro 1.171.41.70a (Rigaku OD, 2020)'
_computing_data_reduction 'CrysAlisPro 1.171.41.70a (Rigaku OD, 2020)'
_computing_molecular_graphics 'Shelxtl-Plus/XP, Bruker AXS, Inc. 2009'
_computing_publication_material 'Shelxtl-Plus, Bruker AXS, Inc. 2009'
_computing_structure_refinement 'SHELXL 2018/3 (Sheldrick, 2015)'
_computing_structure_solution 'SHELXT  (Sheldrick, 2015)'
_diffrn_ambient_environment N~2~
_diffrn_ambient_temperature 100.02(10)
_diffrn_detector 'CCD plate'
_diffrn_detector_area_resol_mean 5.2940
_diffrn_detector_type AtlasS2
_diffrn_measured_fraction_theta_full 1.000
_diffrn_measured_fraction_theta_max 0.996
_diffrn_measurement_details
;
List of Runs (angles in degrees, time in seconds):

  # Type    Start    End  Width  t~exp~   \w     \q     \k     \f   Frames
#--------------------------------------------------------------------------
  1  \w   -120.00   1.00   1.00    3.00    --  -39.84 -19.00  90.00  121
  2  \w     61.00 129.00   1.00    3.00    --   39.84 178.00  90.00   68
  3  \w     61.00 129.00   1.00    3.00    --   39.84 178.00   0.00   68
  4  \w    103.00 178.00   1.00   11.00    --  107.09  77.00 -30.00   75
  5  \w    103.00 178.00   1.00   11.00    --  107.09  77.00-120.00   75
  6  \w    103.00 178.00   1.00   11.00    --  107.09  77.00 -60.00   75
  7  \w     81.00 178.00   1.00   11.00    --  107.09  45.00  30.00   97
  8  \w     34.00 112.00   1.00   11.00    --  107.09-125.00  30.00   78
  9  \w     35.00 136.00   1.00   11.00    --  107.09 -61.00-150.00  101
 10  \w    -64.00  34.00   1.00    3.00    --  -39.84  38.00  90.00   98
 11  \w   -114.00 -15.00   1.00    3.00    --  -39.84 -38.00   0.00   99
 12  \w   -113.00 -10.00   1.00    3.00    --  -39.84 -67.00 -75.00  103
 13  \w     24.00 107.00   1.00   11.00    --  107.09 -94.00  90.00   83
 14  \w     79.00 178.00   1.00   11.00    --  107.09  30.00 120.00   99
 15  \w     54.00 178.00   1.00   11.00    --  107.09  15.00 -60.00  124
 16  \w     78.00 178.00   1.00   11.00    --  107.09  61.00 150.00  100
 17  \w     78.00 178.00   1.00   11.00    --  107.09  61.00  60.00  100
 18  \w     78.00 178.00   1.00   11.00    --  107.09  61.00-180.00  100
;
_diffrn_measurement_device 'four-circle diffractometer'
_diffrn_measurement_device_type 'SuperNova, Dual, Cu at home/near, AtlasS2'
_diffrn_measurement_method '\w scans'
_diffrn_orient_matrix_type 'CrysAlisPro convention (1999,Acta A55,543-557)'
_diffrn_orient_matrix_UB_11 -0.1540742000
_diffrn_orient_matrix_UB_12 0.1085300000
_diffrn_orient_matrix_UB_13 0.0015540000
_diffrn_orient_matrix_UB_21 0.0232893000
_diffrn_orient_matrix_UB_22 0.0190494000
_diffrn_orient_matrix_UB_23 0.1135403000
_diffrn_orient_matrix_UB_31 0.1294174000
_diffrn_orient_matrix_UB_32 0.1257819000
_diffrn_orient_matrix_UB_33 -0.0188201000
_diffrn_radiation_monochromator mirror
_diffrn_radiation_probe x-ray
_diffrn_radiation_type 'Cu K\a'
_diffrn_radiation_wavelength 1.54184
_diffrn_reflns_av_R_equivalents 0.0250
_diffrn_reflns_av_unetI/netI 0.0150
_diffrn_reflns_Laue_measured_fraction_full 1.000
_diffrn_reflns_Laue_measured_fraction_max 0.996
_diffrn_reflns_limit_h_max 9
_diffrn_reflns_limit_h_min -9
_diffrn_reflns_limit_k_max 11
_diffrn_reflns_limit_k_min -10
_diffrn_reflns_limit_l_max 16
_diffrn_reflns_limit_l_min -16
_diffrn_reflns_number 8913
_diffrn_reflns_point_group_measured_fraction_full 1.000
_diffrn_reflns_point_group_measured_fraction_max 0.987
_diffrn_reflns_theta_full 67.684
_diffrn_reflns_theta_max 73.337
_diffrn_reflns_theta_min 5.833
_diffrn_source 'micro-focus sealed X-ray tube'
_diffrn_source_type 'SuperNova (Cu) X-ray Source'
_exptl_absorpt_coefficient_mu 0.738
_exptl_absorpt_correction_T_max 1.000
_exptl_absorpt_correction_T_min 0.515
_exptl_absorpt_correction_type 'gaussian and multi-scan'
_exptl_absorpt_process_details
;
CrysAlisPro 1.171.41.70a (Rigaku Oxford Diffraction, 2020)
Numerical absorption correction based on gaussian integration over
a multifaceted crystal model
Empirical absorption correction using spherical harmonics,
implemented in SCALE3 ABSPACK scaling algorithm.
;
_exptl_crystal_colour 'clear colourless'
_exptl_crystal_colour_lustre clear
_exptl_crystal_colour_primary colourless
_exptl_crystal_density_diffrn 1.205
_exptl_crystal_description prism
_exptl_crystal_F_000 368
_exptl_crystal_size_max 0.418
_exptl_crystal_size_mid 0.166
_exptl_crystal_size_min 0.095
_refine_diff_density_max 0.245
_refine_diff_density_min -0.179
_refine_diff_density_rms 0.040
_refine_ls_abs_structure_details
;
 Flack x determined using 736 quotients [(I+)-(I-)]/[(I+)+(I-)]
 (Parsons, Flack and Wagner, Acta Cryst. B69 (2013) 249-259).
;
_refine_ls_abs_structure_Flack -0.08(6)
_refine_ls_extinction_method none
_refine_ls_goodness_of_fit_ref 1.112
_refine_ls_hydrogen_treatment mixed
_refine_ls_matrix_type full
_refine_ls_number_parameters 116
_refine_ls_number_reflns 1869
_refine_ls_number_restraints 0
_refine_ls_restrained_S_all 1.112
_refine_ls_R_factor_all 0.0307
_refine_ls_R_factor_gt 0.0300
_refine_ls_shift/su_max 0.000
_refine_ls_shift/su_mean 0.000
_refine_ls_structure_factor_coef Fsqd
_refine_ls_weighting_details 'w=1/[\s^2^(Fo^2^)+(0.0471P)^2^+0.1267P] where P=(Fo^2^+2Fc^2^)/3'
_refine_ls_weighting_scheme calc
_refine_ls_wR_factor_gt 0.0789
_refine_ls_wR_factor_ref 0.0797
_reflns_Friedel_coverage 0.681
_reflns_Friedel_fraction_full 1.000
_reflns_Friedel_fraction_max 0.976
_reflns_number_gt 1829
_reflns_number_total 1869
_reflns_threshold_expression 'I > 2\s(I)'
_cod_data_source_file d1cc03073f4.cif
_cod_data_source_block p127
_cod_depositor_comments 'Adding full bibliography for 7128741--7128742.cif.'
_cod_original_cell_volume 937.83(4)
_cod_database_code 7128742
_shelx_shelxl_version_number 2018/3
_chemical_oxdiff_formula C9H14O3
_shelx_space_group_comment
;
The symmetry employed for this shelxl refinement is uniquely defined
by the following loop, which should always be used as a source of
symmetry information in preference to the above space-group names.
They are only intended as comments.
;
_reflns_odcompleteness_completeness 100.00
_reflns_odcompleteness_iscentric 1
_reflns_odcompleteness_theta 66.97
_olex2_refinement_description
;
1. Fixed Uiso
 At 1.2 times of:
  All C(H) groups, All C(H,H) groups
 At 1.5 times of:
  All C(H,H,H) groups
2.a Ternary CH refined with riding coordinates:
 C4(H4), C5(H5)
2.b Secondary CH2 refined with riding coordinates:
 C8(H8A,H8B)
2.c Idealised Me refined as rotating group:
 C6(H6A,H6B,H6C), C7(H7A,H7B,H7C), C9(H9A,H9B,H9C)
;
_olex2_date_sample_data_collection 2021-03-10
_olex2_submission_special_instructions 'No special instructions were received'
_oxdiff_exptl_absorpt_empirical_details
;
Empirical correction (ABSPACK) includes:
- Absorption correction using spherical harmonics
- Frame scaling
;
_oxdiff_exptl_absorpt_empirical_full_max 1.228
_oxdiff_exptl_absorpt_empirical_full_min 0.802

loop_
_space_group_symop_operation_xyz
'x, y, z'
'-x+1/2, -y, z+1/2'
'-x, y+1/2, -z+1/2'
'x+1/2, -y+1/2, -z'

loop_
_atom_site_label
_atom_site_type_symbol
_atom_site_fract_x
_atom_site_fract_y
_atom_site_fract_z
_atom_site_U_iso_or_equiv
_atom_site_adp_type
_atom_site_occupancy
_atom_site_site_symmetry_order
_atom_site_calc_flag
_atom_site_refinement_flags_posn
_atom_site_refinement_flags_adp
_atom_site_refinement_flags_occupancy
_atom_site_disorder_assembly
_atom_site_disorder_group
O1 O 0.28352(15) 0.61954(12) 0.53317(7) 0.0209(3) Uani 1 1 d . . . . .
O2 O 0.25407(16) 0.40635(12) 0.46231(8) 0.0251(3) Uani 1 1 d . . . . .
O3 O 0.16161(18) 0.43641(13) 0.80552(8) 0.0273(3) Uani 1 1 d . . . . .
H3 H 0.193(4) 0.493(3) 0.858(2) 0.062(8) Uiso 1 1 d . . . . .
C1 C 0.2392(2) 0.47890(18) 0.53926(11) 0.0198(3) Uani 1 1 d . . . . .
C2 C 0.1829(2) 0.41648(17) 0.63321(11) 0.0206(3) Uani 1 1 d . . . . .
C3 C 0.2002(2) 0.49667(17) 0.71763(11) 0.0202(3) Uani 1 1 d . . . . .
C4 C 0.2709(2) 0.64963(17) 0.71543(10) 0.0205(3) Uani 1 1 d . . . . .
H4 H 0.206301 0.706786 0.767261 0.025 Uiso 1 1 calc R U . . .
C5 C 0.2279(2) 0.71619(16) 0.61380(10) 0.0197(3) Uani 1 1 d . . . . .
H5 H 0.097649 0.729394 0.609217 0.024 Uiso 1 1 calc R U . . .
C6 C 0.1271(2) 0.26019(18) 0.63221(12) 0.0256(4) Uani 1 1 d . . . . .
H6A H 0.016306 0.250741 0.595424 0.038 Uiso 1 1 calc R U . . .
H6B H 0.110493 0.226300 0.700933 0.038 Uiso 1 1 calc R U . . .
H6C H 0.217883 0.201431 0.599624 0.038 Uiso 1 1 calc R U . . .
C7 C 0.4665(2) 0.65031(19) 0.74376(12) 0.0263(4) Uani 1 1 d . . . . .
H7A H 0.533614 0.596256 0.693549 0.039 Uiso 1 1 calc R U . . .
H7B H 0.481669 0.604366 0.809199 0.039 Uiso 1 1 calc R U . . .
H7C H 0.509026 0.750734 0.746594 0.039 Uiso 1 1 calc R U . . .
C8 C 0.3151(2) 0.86095(18) 0.59259(11) 0.0233(4) Uani 1 1 d . . . . .
H8A H 0.444235 0.847613 0.592237 0.028 Uiso 1 1 calc R U . . .
H8B H 0.285849 0.929807 0.646888 0.028 Uiso 1 1 calc R U . . .
C9 C 0.2580(2) 0.92629(18) 0.49279(12) 0.0262(4) Uani 1 1 d . . . . .
H9A H 0.286215 0.858452 0.438718 0.039 Uiso 1 1 calc R U . . .
H9B H 0.320191 1.018173 0.481826 0.039 Uiso 1 1 calc R U . . .
H9C H 0.131042 0.944141 0.493856 0.039 Uiso 1 1 calc R U . . .

loop_
_atom_site_aniso_label
_atom_site_aniso_U_11
_atom_site_aniso_U_22
_atom_site_aniso_U_33
_atom_site_aniso_U_23
_atom_site_aniso_U_13
_atom_site_aniso_U_12
O1 0.0279(6) 0.0237(5) 0.0111(5) -0.0011(4) 0.0019(4) -0.0001(4)
O2 0.0368(7) 0.0255(6) 0.0131(5) -0.0030(4) 0.0006(5) 0.0009(5)
O3 0.0405(7) 0.0293(6) 0.0120(5) 0.0009(4) 0.0028(5) -0.0055(5)
C1 0.0207(7) 0.0252(8) 0.0136(6) -0.0006(5) -0.0011(6) 0.0016(6)
C2 0.0218(7) 0.0252(8) 0.0147(7) 0.0003(6) -0.0006(6) 0.0008(6)
C3 0.0212(7) 0.0268(8) 0.0126(6) 0.0012(6) 0.0007(6) 0.0010(6)
C4 0.0241(8) 0.0251(7) 0.0124(7) -0.0016(6) 0.0003(6) 0.0002(6)
C5 0.0234(7) 0.0220(7) 0.0137(6) -0.0025(5) 0.0002(6) 0.0013(6)
C6 0.0316(9) 0.0260(8) 0.0193(7) -0.0005(6) 0.0005(6) -0.0042(7)
C7 0.0271(8) 0.0331(9) 0.0187(7) 0.0033(6) -0.0049(7) -0.0030(7)
C8 0.0273(8) 0.0243(8) 0.0184(7) 0.0003(6) -0.0016(6) -0.0011(6)
C9 0.0308(8) 0.0262(8) 0.0215(7) 0.0033(6) -0.0002(6) -0.0005(7)

loop_
_atom_type_symbol
_atom_type_description
_atom_type_scat_dispersion_real
_atom_type_scat_dispersion_imag
_atom_type_scat_source
C C 0.0181 0.0091 'International Tables Vol C Tables 4.2.6.8 and 6.1.1.4'
H H 0.0000 0.0000 'International Tables Vol C Tables 4.2.6.8 and 6.1.1.4'
O O 0.0492 0.0322 'International Tables Vol C Tables 4.2.6.8 and 6.1.1.4'

loop_
_exptl_crystal_face_index_h
_exptl_crystal_face_index_k
_exptl_crystal_face_index_l
_exptl_crystal_face_perp_dist
4 -4 0 0.0475
-4 4 0 0.0475
-3 -4 0 0.0831
3 4 0 0.0831
0 -1 9 0.2031
0 1 -9 0.2031
3 3 6 0.1239
3 4 -3 0.1277
-3 -4 3 0.1277
-2 5 3 0.0791

loop_
_geom_angle_atom_site_label_1
_geom_angle_atom_site_label_2
_geom_angle_atom_site_label_3
_geom_angle
_geom_angle_site_symmetry_1
_geom_angle_site_symmetry_3
_geom_angle_publ_flag
C1 O1 C5 118.03(11) . . ?
C3 O3 H3 112.6(19) . . ?
O1 C1 C2 120.69(13) . . ?
O2 C1 O1 116.68(13) . . ?
O2 C1 C2 122.59(14) . . ?
C1 C2 C6 117.16(14) . . ?
C3 C2 C1 118.68(14) . . ?
C3 C2 C6 123.82(14) . . ?
O3 C3 C2 119.21(14) . . ?
O3 C3 C4 118.96(13) . . ?
C2 C3 C4 121.75(13) . . ?
C3 C4 H4 107.6 . . ?
C3 C4 C5 108.39(12) . . ?
C3 C4 C7 110.16(13) . . ?
C5 C4 H4 107.6 . . ?
C5 C4 C7 115.21(13) . . ?
C7 C4 H4 107.6 . . ?
O1 C5 C4 110.62(12) . . ?
O1 C5 H5 108.4 . . ?
O1 C5 C8 105.64(12) . . ?
C4 C5 H5 108.4 . . ?
C8 C5 C4 115.19(13) . . ?
C8 C5 H5 108.4 . . ?
C2 C6 H6A 109.5 . . ?
C2 C6 H6B 109.5 . . ?
C2 C6 H6C 109.5 . . ?
H6A C6 H6B 109.5 . . ?
H6A C6 H6C 109.5 . . ?
H6B C6 H6C 109.5 . . ?
C4 C7 H7A 109.5 . . ?
C4 C7 H7B 109.5 . . ?
C4 C7 H7C 109.5 . . ?
H7A C7 H7B 109.5 . . ?
H7A C7 H7C 109.5 . . ?
H7B C7 H7C 109.5 . . ?
C5 C8 H8A 109.1 . . ?
C5 C8 H8B 109.1 . . ?
C5 C8 C9 112.66(13) . . ?
H8A C8 H8B 107.8 . . ?
C9 C8 H8A 109.1 . . ?
C9 C8 H8B 109.1 . . ?
C8 C9 H9A 109.5 . . ?
C8 C9 H9B 109.5 . . ?
C8 C9 H9C 109.5 . . ?
H9A C9 H9B 109.5 . . ?
H9A C9 H9C 109.5 . . ?
H9B C9 H9C 109.5 . . ?

loop_
_geom_bond_atom_site_label_1
_geom_bond_atom_site_label_2
_geom_bond_distance
_geom_bond_site_symmetry_2
_geom_bond_publ_flag
O1 C1 1.340(2) . ?
O1 C5 1.4618(17) . ?
O2 C1 1.2332(19) . ?
O3 H3 0.91(3) . ?
O3 C3 1.3339(18) . ?
C1 C2 1.448(2) . ?
C2 C3 1.357(2) . ?
C2 C6 1.500(2) . ?
C3 C4 1.507(2) . ?
C4 H4 1.0000 . ?
C4 C5 1.5280(19) . ?
C4 C7 1.536(2) . ?
C5 H5 1.0000 . ?
C5 C8 1.515(2) . ?
C6 H6A 0.9800 . ?
C6 H6B 0.9800 . ?
C6 H6C 0.9800 . ?
C7 H7A 0.9800 . ?
C7 H7B 0.9800 . ?
C7 H7C 0.9800 . ?
C8 H8A 0.9900 . ?
C8 H8B 0.9900 . ?
C8 C9 1.529(2) . ?
C9 H9A 0.9800 . ?
C9 H9B 0.9800 . ?
C9 H9C 0.9800 . ?

loop_
_geom_hbond_atom_site_label_D
_geom_hbond_atom_site_label_H
_geom_hbond_atom_site_label_A
_geom_hbond_distance_DH
_geom_hbond_distance_HA
_geom_hbond_distance_DA
_geom_hbond_angle_DHA
_geom_hbond_site_symmetry_A
_geom_hbond_publ_flag
O3 H3 O2 0.91(3) 1.72(3) 2.6298(16) 176(3) 2_565 yes

loop_
_geom_torsion_atom_site_label_1
_geom_torsion_atom_site_label_2
_geom_torsion_atom_site_label_3
_geom_torsion_atom_site_label_4
_geom_torsion
_geom_torsion_site_symmetry_1
_geom_torsion_site_symmetry_2
_geom_torsion_site_symmetry_3
_geom_torsion_site_symmetry_4
_geom_torsion_publ_flag
O1 C1 C2 C3 -9.5(2) . . . . ?
O1 C1 C2 C6 176.98(14) . . . . ?
O1 C5 C8 C9 61.19(16) . . . . ?
O2 C1 C2 C3 168.28(15) . . . . ?
O2 C1 C2 C6 -5.3(2) . . . . ?
O3 C3 C4 C5 -155.06(14) . . . . ?
O3 C3 C4 C7 78.05(17) . . . . ?
C1 O1 C5 C4 47.98(18) . . . . ?
C1 O1 C5 C8 173.26(13) . . . . ?
C1 C2 C3 O3 -174.85(14) . . . . ?
C1 C2 C3 C4 1.9(2) . . . . ?
C2 C3 C4 C5 28.2(2) . . . . ?
C2 C3 C4 C7 -98.67(17) . . . . ?
C3 C4 C5 O1 -50.78(16) . . . . ?
C3 C4 C5 C8 -170.47(13) . . . . ?
C4 C5 C8 C9 -176.41(14) . . . . ?
C5 O1 C1 O2 165.17(13) . . . . ?
C5 O1 C1 C2 -16.9(2) . . . . ?
C6 C2 C3 O3 -1.8(2) . . . . ?
C6 C2 C3 C4 174.93(14) . . . . ?
C7 C4 C5 O1 73.13(17) . . . . ?
C7 C4 C5 C8 -46.56(18) . . . . ?

loop_
_exptl_oxdiff_crystal_face_indexfrac_h
_exptl_oxdiff_crystal_face_indexfrac_k
_exptl_oxdiff_crystal_face_indexfrac_l
_exptl_oxdiff_crystal_face_x
_exptl_oxdiff_crystal_face_y
_exptl_oxdiff_crystal_face_z
3.7398 -3.9031 0.1138 -0.9996 0.0257 -0.0091
-3.7398 3.9031 -0.1138 0.9996 -0.0257 0.0091
-3.2647 -4.4827 -0.2615 0.0161 -0.1911 -0.9814
3.2647 4.4827 0.2615 -0.0161 0.1911 0.9814
0.2333 -0.5044 8.6466 -0.0773 0.9776 -0.1960
-0.2333 0.5044 -8.6466 0.0773 -0.9776 0.1960
2.7187 3.2232 5.5524 -0.0605 0.7551 0.6528
2.8488 4.2628 -3.4449 0.0184 -0.2436 0.9697
-2.8488 -4.2628 3.4449 -0.0184 0.2436 -0.9697
-1.7147 5.3276 2.5536 0.8464 0.3515 0.4001
